data_4001031
loop_
_publ_author_name
'Hermes, Wilfried'
'Harmening, Thomas'
'P\"ottgen, Rainer'

_publ_section_title
;
 Ferromagnetism and Magnetocaloric Effect around 95 K in the Laves Phase
 EuRh1.2Zn0.8
;
_journal_issue 14
_journal_name_full 'Chemistry of Materials'
_journal_page_first 3325
_journal_paper_doi 10.1021/cm900841t
_journal_volume 21
_journal_year 2009
_chemical_formula_sum 'Eu Rh1.08 Zn0.92'
_chemical_formula_weight 323.15
_chemical_name_systematic
; 
 ? 
;
_space_group_IT_number 227
_symmetry_space_group_name_Hall '-F 4vw 2vw 3'
_symmetry_space_group_name_H-M 'F d -3 m :2'
_atom_sites_solution_hydrogens geom
_atom_sites_solution_primary direct
_atom_sites_solution_secondary difmap
_audit_creation_method SHELXL-97
_cell_angle_alpha 90.00
_cell_angle_beta 90.00
_cell_angle_gamma 90.00
_cell_formula_units_Z 8
_cell_length_a 7.6858(6)
_cell_length_b 7.6858(6)
_cell_length_c 7.6858(6)
_cell_measurement_temperature 293(2)
_cell_volume 454.01(6)
_computing_structure_refinement 'SHELXL-97 (Sheldrick, 1997)'
_computing_structure_solution 'SHELXS-97 (Sheldrick, 1990)'
_diffrn_ambient_temperature 293(2)
_diffrn_measured_fraction_theta_full 1.000
_diffrn_measured_fraction_theta_max 1.000
_diffrn_radiation_monochromator graphite
_diffrn_radiation_source 'fine-focus sealed tube'
_diffrn_radiation_type AgK\a
_diffrn_radiation_wavelength 0.56083
_diffrn_reflns_av_R_equivalents 0.0252
_diffrn_reflns_av_sigmaI/netI 0.0083
_diffrn_reflns_limit_h_max 12
_diffrn_reflns_limit_h_min -12
_diffrn_reflns_limit_k_max 12
_diffrn_reflns_limit_k_min -12
_diffrn_reflns_limit_l_max 12
_diffrn_reflns_limit_l_min -14
_diffrn_reflns_number 1808
_diffrn_reflns_theta_full 31.75
_diffrn_reflns_theta_max 31.75
_diffrn_reflns_theta_min 3.62
_exptl_absorpt_coefficient_mu 23.409
_exptl_crystal_density_diffrn 9.455
_exptl_crystal_density_method 'not measured'
_exptl_crystal_F_000 1113
_refine_diff_density_max 0.499
_refine_diff_density_min -0.593
_refine_diff_density_rms 0.114
_refine_ls_extinction_coef 0.00138(9)
_refine_ls_extinction_expression Fc^*^=kFc[1+0.001xFc^2^\l^3^/sin(2\q)]^-1/4^
_refine_ls_extinction_method SHELXL
_refine_ls_goodness_of_fit_ref 1.207
_refine_ls_hydrogen_treatment mixed
_refine_ls_matrix_type full
_refine_ls_number_parameters 6
_refine_ls_number_reflns 99
_refine_ls_number_restraints 0
_refine_ls_restrained_S_all 1.207
_refine_ls_R_factor_all 0.0168
_refine_ls_R_factor_gt 0.0095
_refine_ls_shift/su_max 0.000
_refine_ls_shift/su_mean 0.000
_refine_ls_structure_factor_coef Fsqd
_refine_ls_weighting_details 'calc w=1/[\s^2^(Fo^2^)+(0.0035P)^2^+0.0000P] where P=(Fo^2^+2Fc^2^)/3'
_refine_ls_weighting_scheme calc
_refine_ls_wR_factor_gt 0.0114
_refine_ls_wR_factor_ref 0.0121
_reflns_number_gt 82
_reflns_number_total 99
_reflns_threshold_expression >2sigma(I)
_cod_data_source_file cm900841t_si_001.cif
_cod_data_source_block eurh108zn092
_cod_database_code 4001031

loop_
_symmetry_equiv_pos_as_xyz
'x, y, z'
'-x+3/4, -y+1/4, z+1/2'
'-x+1/4, y+1/2, -z+3/4'
'x+1/2, -y+3/4, -z+1/4'
'z, x, y'
'z+1/2, -x+3/4, -y+1/4'
'-z+3/4, -x+1/4, y+1/2'
'-z+1/4, x+1/2, -y+3/4'
'y, z, x'
'-y+1/4, z+1/2, -x+3/4'
'y+1/2, -z+3/4, -x+1/4'
'-y+3/4, -z+1/4, x+1/2'
'y+3/4, x+1/4, -z+1/2'
'-y, -x, -z'
'y+1/4, -x+1/2, z+3/4'
'-y+1/2, x+3/4, z+1/4'
'x+3/4, z+1/4, -y+1/2'
'-x+1/2, z+3/4, y+1/4'
'-x, -z, -y'
'x+1/4, -z+1/2, y+3/4'
'z+3/4, y+1/4, -x+1/2'
'z+1/4, -y+1/2, x+3/4'
'-z+1/2, y+3/4, x+1/4'
'-z, -y, -x'
'x, y+1/2, z+1/2'
'-x+3/4, -y+3/4, z+1'
'-x+1/4, y+1, -z+5/4'
'x+1/2, -y+5/4, -z+3/4'
'z, x+1/2, y+1/2'
'z+1/2, -x+5/4, -y+3/4'
'-z+3/4, -x+3/4, y+1'
'-z+1/4, x+1, -y+5/4'
'y, z+1/2, x+1/2'
'-y+1/4, z+1, -x+5/4'
'y+1/2, -z+5/4, -x+3/4'
'-y+3/4, -z+3/4, x+1'
'y+3/4, x+3/4, -z+1'
'-y, -x+1/2, -z+1/2'
'y+1/4, -x+1, z+5/4'
'-y+1/2, x+5/4, z+3/4'
'x+3/4, z+3/4, -y+1'
'-x+1/2, z+5/4, y+3/4'
'-x, -z+1/2, -y+1/2'
'x+1/4, -z+1, y+5/4'
'z+3/4, y+3/4, -x+1'
'z+1/4, -y+1, x+5/4'
'-z+1/2, y+5/4, x+3/4'
'-z, -y+1/2, -x+1/2'
'x+1/2, y, z+1/2'
'-x+5/4, -y+1/4, z+1'
'-x+3/4, y+1/2, -z+5/4'
'x+1, -y+3/4, -z+3/4'
'z+1/2, x, y+1/2'
'z+1, -x+3/4, -y+3/4'
'-z+5/4, -x+1/4, y+1'
'-z+3/4, x+1/2, -y+5/4'
'y+1/2, z, x+1/2'
'-y+3/4, z+1/2, -x+5/4'
'y+1, -z+3/4, -x+3/4'
'-y+5/4, -z+1/4, x+1'
'y+5/4, x+1/4, -z+1'
'-y+1/2, -x, -z+1/2'
'y+3/4, -x+1/2, z+5/4'
'-y+1, x+3/4, z+3/4'
'x+5/4, z+1/4, -y+1'
'-x+1, z+3/4, y+3/4'
'-x+1/2, -z, -y+1/2'
'x+3/4, -z+1/2, y+5/4'
'z+5/4, y+1/4, -x+1'
'z+3/4, -y+1/2, x+5/4'
'-z+1, y+3/4, x+3/4'
'-z+1/2, -y, -x+1/2'
'x+1/2, y+1/2, z'
'-x+5/4, -y+3/4, z+1/2'
'-x+3/4, y+1, -z+3/4'
'x+1, -y+5/4, -z+1/4'
'z+1/2, x+1/2, y'
'z+1, -x+5/4, -y+1/4'
'-z+5/4, -x+3/4, y+1/2'
'-z+3/4, x+1, -y+3/4'
'y+1/2, z+1/2, x'
'-y+3/4, z+1, -x+3/4'
'y+1, -z+5/4, -x+1/4'
'-y+5/4, -z+3/4, x+1/2'
'y+5/4, x+3/4, -z+1/2'
'-y+1/2, -x+1/2, -z'
'y+3/4, -x+1, z+3/4'
'-y+1, x+5/4, z+1/4'
'x+5/4, z+3/4, -y+1/2'
'-x+1, z+5/4, y+1/4'
'-x+1/2, -z+1/2, -y'
'x+3/4, -z+1, y+3/4'
'z+5/4, y+3/4, -x+1/2'
'z+3/4, -y+1, x+3/4'
'-z+1, y+5/4, x+1/4'
'-z+1/2, -y+1/2, -x'
'-x, -y, -z'
'x-3/4, y-1/4, -z-1/2'
'x-1/4, -y-1/2, z-3/4'
'-x-1/2, y-3/4, z-1/4'
'-z, -x, -y'
'-z-1/2, x-3/4, y-1/4'
'z-3/4, x-1/4, -y-1/2'
'z-1/4, -x-1/2, y-3/4'
'-y, -z, -x'
'y-1/4, -z-1/2, x-3/4'
'-y-1/2, z-3/4, x-1/4'
'y-3/4, z-1/4, -x-1/2'
'-y-3/4, -x-1/4, z-1/2'
'y, x, z'
'-y-1/4, x-1/2, -z-3/4'
'y-1/2, -x-3/4, -z-1/4'
'-x-3/4, -z-1/4, y-1/2'
'x-1/2, -z-3/4, -y-1/4'
'x, z, y'
'-x-1/4, z-1/2, -y-3/4'
'-z-3/4, -y-1/4, x-1/2'
'-z-1/4, y-1/2, -x-3/4'
'z-1/2, -y-3/4, -x-1/4'
'z, y, x'
'-x, -y+1/2, -z+1/2'
'x-3/4, y+1/4, -z'
'x-1/4, -y, z-1/4'
'-x-1/2, y-1/4, z+1/4'
'-z, -x+1/2, -y+1/2'
'-z-1/2, x-1/4, y+1/4'
'z-3/4, x+1/4, -y'
'z-1/4, -x, y-1/4'
'-y, -z+1/2, -x+1/2'
'y-1/4, -z, x-1/4'
'-y-1/2, z-1/4, x+1/4'
'y-3/4, z+1/4, -x'
'-y-3/4, -x+1/4, z'
'y, x+1/2, z+1/2'
'-y-1/4, x, -z-1/4'
'y-1/2, -x-1/4, -z+1/4'
'-x-3/4, -z+1/4, y'
'x-1/2, -z-1/4, -y+1/4'
'x, z+1/2, y+1/2'
'-x-1/4, z, -y-1/4'
'-z-3/4, -y+1/4, x'
'-z-1/4, y, -x-1/4'
'z-1/2, -y-1/4, -x+1/4'
'z, y+1/2, x+1/2'
'-x+1/2, -y, -z+1/2'
'x-1/4, y-1/4, -z'
'x+1/4, -y-1/2, z-1/4'
'-x, y-3/4, z+1/4'
'-z+1/2, -x, -y+1/2'
'-z, x-3/4, y+1/4'
'z-1/4, x-1/4, -y'
'z+1/4, -x-1/2, y-1/4'
'-y+1/2, -z, -x+1/2'
'y+1/4, -z-1/2, x-1/4'
'-y, z-3/4, x+1/4'
'y-1/4, z-1/4, -x'
'-y-1/4, -x-1/4, z'
'y+1/2, x, z+1/2'
'-y+1/4, x-1/2, -z-1/4'
'y, -x-3/4, -z+1/4'
'-x-1/4, -z-1/4, y'
'x, -z-3/4, -y+1/4'
'x+1/2, z, y+1/2'
'-x+1/4, z-1/2, -y-1/4'
'-z-1/4, -y-1/4, x'
'-z+1/4, y-1/2, -x-1/4'
'z, -y-3/4, -x+1/4'
'z+1/2, y, x+1/2'
'-x+1/2, -y+1/2, -z'
'x-1/4, y+1/4, -z-1/2'
'x+1/4, -y, z-3/4'
'-x, y-1/4, z-1/4'
'-z+1/2, -x+1/2, -y'
'-z, x-1/4, y-1/4'
'z-1/4, x+1/4, -y-1/2'
'z+1/4, -x, y-3/4'
'-y+1/2, -z+1/2, -x'
'y+1/4, -z, x-3/4'
'-y, z-1/4, x-1/4'
'y-1/4, z+1/4, -x-1/2'
'-y-1/4, -x+1/4, z-1/2'
'y+1/2, x+1/2, z'
'-y+1/4, x, -z-3/4'
'y, -x-1/4, -z-1/4'
'-x-1/4, -z+1/4, y-1/2'
'x, -z-1/4, -y-1/4'
'x+1/2, z+1/2, y'
'-x+1/4, z, -y-3/4'
'-z-1/4, -y+1/4, x-1/2'
'-z+1/4, y, -x-3/4'
'z, -y-1/4, -x-1/4'
'z+1/2, y+1/2, x'

loop_
_atom_site_label
_atom_site_type_symbol
_atom_site_fract_x
_atom_site_fract_y
_atom_site_fract_z
_atom_site_U_iso_or_equiv
_atom_site_adp_type
_atom_site_occupancy
_atom_site_symmetry_multiplicity
_atom_site_calc_flag
_atom_site_refinement_flags
Eu Eu 0.1250 0.1250 0.1250 0.01501(8) Uani 1 24 d S
Rh Rh 0.5000 0.5000 0.5000 0.01359(12) Uani 0.539(8) 12 d SP
Zn Zn 0.5000 0.5000 0.5000 0.01359(12) Uani 0.461(8) 12 d SP

loop_
_atom_site_aniso_label
_atom_site_aniso_U_11
_atom_site_aniso_U_22
_atom_site_aniso_U_33
_atom_site_aniso_U_23
_atom_site_aniso_U_13
_atom_site_aniso_U_12
Eu 0.01501(8) 0.01501(8) 0.01501(8) 0.000 0.000 0.000
Rh 0.01359(12) 0.01359(12) 0.01359(12) -0.00047(6) -0.00047(6) -0.00047(6)
Zn 0.01359(12) 0.01359(12) 0.01359(12) -0.00047(6) -0.00047(6) -0.00047(6)

loop_
_atom_type_symbol
_atom_type_description
_atom_type_scat_dispersion_real
_atom_type_scat_dispersion_imag
_atom_type_scat_source
Zn Zn 0.3242 0.9375 'International Tables Vol C Tables 4.2.6.8 and 6.1.1.4'
Rh Rh -2.5280 0.5964 'International Tables Vol C Tables 4.2.6.8 and 6.1.1.4'
Eu Eu -0.3977 2.4351 'International Tables Vol C Tables 4.2.6.8 and 6.1.1.4'

loop_
_geom_angle_atom_site_label_1
_geom_angle_atom_site_label_2
_geom_angle_atom_site_label_3
_geom_angle
_geom_angle_site_symmetry_1
_geom_angle_site_symmetry_3
Zn Eu Zn 50.5 52_455 75_545
Zn Eu Zn 50.5 52_455 26_554
Zn Eu Zn 50.5 75_545 26_554
Zn Eu Rh 0.0 52_455 52_455
Zn Eu Rh 50.5 75_545 52_455
Zn Eu Rh 50.5 26_554 52_455
Zn Eu Rh 50.5 52_455 75_545
Zn Eu Rh 0.0 75_545 75_545
Zn Eu Rh 50.5 26_554 75_545
Rh Eu Rh 50.5 52_455 75_545
Zn Eu Rh 50.5 52_455 26_554
Zn Eu Rh 50.5 75_545 26_554
Zn Eu Rh 0.0 26_554 26_554
Rh Eu Rh 50.5 52_455 26_554
Rh Eu Rh 50.5 75_545 26_554
Zn Eu Zn 117.0 52_455 28_445
Zn Eu Zn 144.9 75_545 28_445
Zn Eu Zn 95.2 26_554 28_445
Rh Eu Zn 117.0 52_455 28_445
Rh Eu Zn 144.9 75_545 28_445
Rh Eu Zn 95.2 26_554 28_445
Zn Eu Zn 117.0 52_455 4_455
Zn Eu Zn 95.2 75_545 4_455
Zn Eu Zn 144.9 26_554 4_455
Rh Eu Zn 117.0 52_455 4_455
Rh Eu Zn 95.2 75_545 4_455
Rh Eu Zn 144.9 26_554 4_455
Zn Eu Zn 117.0 28_445 4_455
Zn Eu Zn 95.2 52_455 51_544
Zn Eu Zn 117.0 75_545 51_544
Zn Eu Zn 144.9 26_554 51_544
Rh Eu Zn 95.2 52_455 51_544
Rh Eu Zn 117.0 75_545 51_544
Rh Eu Zn 144.9 26_554 51_544
Zn Eu Zn 95.2 28_445 51_544
Zn Eu Zn 50.5 4_455 51_544
Zn Eu Zn 144.9 52_455 3_545
Zn Eu Zn 117.0 75_545 3_545
Zn Eu Zn 95.2 26_554 3_545
Rh Eu Zn 144.9 52_455 3_545
Rh Eu Zn 117.0 75_545 3_545
Rh Eu Zn 95.2 26_554 3_545
Zn Eu Zn 50.5 28_445 3_545
Zn Eu Zn 95.2 4_455 3_545
Zn Eu Zn 117.0 51_544 3_545
Zn Eu Zn 144.9 52_455 74_454
Zn Eu Zn 95.2 75_545 74_454
Zn Eu Zn 117.0 26_554 74_454
Rh Eu Zn 144.9 52_455 74_454
Rh Eu Zn 95.2 75_545 74_454
Rh Eu Zn 117.0 26_554 74_454
Zn Eu Zn 95.2 28_445 74_454
Zn Eu Zn 50.5 4_455 74_454
Zn Eu Zn 95.2 51_544 74_454
Zn Eu Zn 50.5 3_545 74_454
Zn Eu Zn 95.2 52_455 2_554
Zn Eu Zn 144.9 75_545 2_554
Zn Eu Zn 117.0 26_554 2_554
Rh Eu Zn 95.2 52_455 2_554
Rh Eu Zn 144.9 75_545 2_554
Rh Eu Zn 117.0 26_554 2_554
Zn Eu Zn 50.5 28_445 2_554
Zn Eu Zn 95.2 4_455 2_554
Zn Eu Zn 50.5 51_544 2_554
Zn Eu Zn 95.2 3_545 2_554
Zn Eu Zn 117.0 74_454 2_554
Zn Eu Rh 117.0 52_455 28_445
Zn Eu Rh 144.9 75_545 28_445
Zn Eu Rh 95.2 26_554 28_445
Rh Eu Rh 117.0 52_455 28_445
Rh Eu Rh 144.9 75_545 28_445
Rh Eu Rh 95.2 26_554 28_445
Zn Eu Rh 0.0 28_445 28_445
Zn Eu Rh 117.0 4_455 28_445
Zn Eu Rh 95.2 51_544 28_445
Zn Eu Rh 50.5 3_545 28_445
Zn Eu Rh 95.2 74_454 28_445
Zn Eu Rh 50.5 2_554 28_445
Zn Eu Rh 117.0 52_455 4_455
Zn Eu Rh 95.2 75_545 4_455
Zn Eu Rh 144.9 26_554 4_455
Rh Eu Rh 117.0 52_455 4_455
Rh Eu Rh 95.2 75_545 4_455
Rh Eu Rh 144.9 26_554 4_455
Zn Eu Rh 117.0 28_445 4_455
Zn Eu Rh 0.0 4_455 4_455
Zn Eu Rh 50.5 51_544 4_455
Zn Eu Rh 95.2 3_545 4_455
Zn Eu Rh 50.5 74_454 4_455
Zn Eu Rh 95.2 2_554 4_455
Rh Eu Rh 117.0 28_445 4_455
Zn Eu Rh 95.2 52_455 51_544
Zn Eu Rh 117.0 75_545 51_544
Zn Eu Rh 144.9 26_554 51_544
Rh Eu Rh 95.2 52_455 51_544
Rh Eu Rh 117.0 75_545 51_544
Rh Eu Rh 144.9 26_554 51_544
Zn Eu Rh 95.2 28_445 51_544
Zn Eu Rh 50.5 4_455 51_544
Zn Eu Rh 0.0 51_544 51_544
Zn Eu Rh 117.0 3_545 51_544
Zn Eu Rh 95.2 74_454 51_544
Zn Eu Rh 50.5 2_554 51_544
Rh Eu Rh 95.2 28_445 51_544
Rh Eu Rh 50.5 4_455 51_544
Zn Eu Rh 144.9 52_455 3_545
Zn Eu Rh 117.0 75_545 3_545
Zn Eu Rh 95.2 26_554 3_545
Rh Eu Rh 144.9 52_455 3_545
Rh Eu Rh 117.0 75_545 3_545
Rh Eu Rh 95.2 26_554 3_545
Zn Eu Rh 50.5 28_445 3_545
Zn Eu Rh 95.2 4_455 3_545
Zn Eu Rh 117.0 51_544 3_545
Zn Eu Rh 0.0 3_545 3_545
Zn Eu Rh 50.5 74_454 3_545
Zn Eu Rh 95.2 2_554 3_545
Rh Eu Rh 50.5 28_445 3_545
Rh Eu Rh 95.2 4_455 3_545
Rh Eu Rh 117.0 51_544 3_545
Zn Eu Rh 144.9 52_455 74_454
Zn Eu Rh 95.2 75_545 74_454
Zn Eu Rh 117.0 26_554 74_454
Rh Eu Rh 144.9 52_455 74_454
Rh Eu Rh 95.2 75_545 74_454
Rh Eu Rh 117.0 26_554 74_454
Zn Eu Rh 95.2 28_445 74_454
Zn Eu Rh 50.5 4_455 74_454
Zn Eu Rh 95.2 51_544 74_454
Zn Eu Rh 50.5 3_545 74_454
Zn Eu Rh 0.0 74_454 74_454
Zn Eu Rh 117.0 2_554 74_454
Rh Eu Rh 95.2 28_445 74_454
Rh Eu Rh 50.5 4_455 74_454
Rh Eu Rh 95.2 51_544 74_454
Rh Eu Rh 50.5 3_545 74_454
Zn Eu Rh 95.2 52_455 2_554
Zn Eu Rh 144.9 75_545 2_554
Zn Eu Rh 117.0 26_554 2_554
Rh Eu Rh 95.2 52_455 2_554
Rh Eu Rh 144.9 75_545 2_554
Rh Eu Rh 117.0 26_554 2_554
Zn Eu Rh 50.5 28_445 2_554
Zn Eu Rh 95.2 4_455 2_554
Zn Eu Rh 50.5 51_544 2_554
Zn Eu Rh 95.2 3_545 2_554
Zn Eu Rh 117.0 74_454 2_554
Zn Eu Rh 0.0 2_554 2_554
Rh Eu Rh 50.5 28_445 2_554
Rh Eu Rh 95.2 4_455 2_554
Rh Eu Rh 50.5 51_544 2_554
Rh Eu Rh 95.2 3_545 2_554
Rh Eu Rh 117.0 74_454 2_554
Zn Eu Zn 95.2 52_455 73_445
Zn Eu Zn 95.2 75_545 73_445
Zn Eu Zn 50.5 26_554 73_445
Rh Eu Zn 95.2 52_455 73_445
Rh Eu Zn 95.2 75_545 73_445
Rh Eu Zn 50.5 26_554 73_445
Zn Eu Zn 50.5 28_445 73_445
Zn Eu Zn 144.9 4_455 73_445
Zn Eu Zn 144.9 51_544 73_445
Zn Eu Zn 50.5 3_545 73_445
Zn Eu Zn 95.2 74_454 73_445
Zn Eu Zn 95.2 2_554 73_445
Rh Eu Zn 50.5 28_445 73_445
Rh Eu Zn 144.9 4_455 73_445
Rh Eu Zn 144.9 51_544 73_445
Rh Eu Zn 50.5 3_545 73_445
Rh Eu Zn 95.2 74_454 73_445
Rh Eu Zn 95.2 2_554 73_445
Zn Eu Zn 95.2 52_455 49_454
Zn Eu Zn 50.5 75_545 49_454
Zn Eu Zn 95.2 26_554 49_454
Rh Eu Zn 95.2 52_455 49_454
Rh Eu Zn 50.5 75_545 49_454
Rh Eu Zn 95.2 26_554 49_454
Zn Eu Zn 144.9 28_445 49_454
Zn Eu Zn 50.5 4_455 49_454
Zn Eu Zn 95.216(1) 51_544 49_454
Zn Eu Zn 95.2 3_545 49_454
Zn Eu Zn 50.5 74_454 49_454
Zn Eu Zn 144.9 2_554 49_454
Rh Eu Zn 144.9 28_445 49_454
Rh Eu Zn 50.5 4_455 49_454
Rh Eu Zn 95.216(1) 51_544 49_454
Rh Eu Zn 95.2 3_545 49_454
Rh Eu Zn 50.5 74_454 49_454
Rh Eu Zn 144.9 2_554 49_454
Zn Eu Zn 117.0 73_445 49_454
Zn Eu Zn 50.5 52_455 25_544
Zn Eu Zn 95.2 75_545 25_544
Zn Eu Zn 95.2 26_554 25_544
Rh Eu Zn 50.5 52_455 25_544
Rh Eu Zn 95.2 75_545 25_544
Rh Eu Zn 95.2 26_554 25_544
Zn Eu Zn 95.2 28_445 25_544
Zn Eu Zn 95.216(1) 4_455 25_544
Zn Eu Zn 50.5 51_544 25_544
Zn Eu Zn 144.9 3_545 25_544
Zn Eu Zn 144.9 74_454 25_544
Zn Eu Zn 50.5 2_554 25_544
Rh Eu Zn 95.2 28_445 25_544
Rh Eu Zn 95.216(1) 4_455 25_544
Rh Eu Zn 50.5 51_544 25_544
Rh Eu Zn 144.9 3_545 25_544
Rh Eu Zn 144.9 74_454 25_544
Rh Eu Zn 50.5 2_554 25_544
Zn Eu Zn 117.0 73_445 25_544
Zn Eu Zn 117.0 49_454 25_544
Zn Eu Rh 95.2 52_455 73_445
Zn Eu Rh 95.2 75_545 73_445
Zn Eu Rh 50.5 26_554 73_445
Rh Eu Rh 95.2 52_455 73_445
Rh Eu Rh 95.2 75_545 73_445
Rh Eu Rh 50.5 26_554 73_445
Zn Eu Rh 50.5 28_445 73_445
Zn Eu Rh 144.9 4_455 73_445
Zn Eu Rh 144.9 51_544 73_445
Zn Eu Rh 50.5 3_545 73_445
Zn Eu Rh 95.2 74_454 73_445
Zn Eu Rh 95.2 2_554 73_445
Rh Eu Rh 50.5 28_445 73_445
Rh Eu Rh 144.9 4_455 73_445
Rh Eu Rh 144.9 51_544 73_445
Rh Eu Rh 50.5 3_545 73_445
Rh Eu Rh 95.2 74_454 73_445
Rh Eu Rh 95.2 2_554 73_445
Zn Eu Rh 0.0 73_445 73_445
Zn Eu Rh 117.0 49_454 73_445
Zn Eu Rh 117.0 25_544 73_445
Zn Eu Rh 95.2 52_455 49_454
Zn Eu Rh 50.5 75_545 49_454
Zn Eu Rh 95.2 26_554 49_454
Rh Eu Rh 95.2 52_455 49_454
Rh Eu Rh 50.5 75_545 49_454
Rh Eu Rh 95.2 26_554 49_454
Zn Eu Rh 144.9 28_445 49_454
Zn Eu Rh 50.5 4_455 49_454
Zn Eu Rh 95.216(1) 51_544 49_454
Zn Eu Rh 95.2 3_545 49_454
Zn Eu Rh 50.5 74_454 49_454
Zn Eu Rh 144.9 2_554 49_454
Rh Eu Rh 144.9 28_445 49_454
Rh Eu Rh 50.5 4_455 49_454
Rh Eu Rh 95.216(1) 51_544 49_454
Rh Eu Rh 95.2 3_545 49_454
Rh Eu Rh 50.5 74_454 49_454
Rh Eu Rh 144.9 2_554 49_454
Zn Eu Rh 117.0 73_445 49_454
Zn Eu Rh 0.0 49_454 49_454
Zn Eu Rh 117.0 25_544 49_454
Rh Eu Rh 117.0 73_445 49_454
Zn Eu Rh 50.5 52_455 25_544
Zn Eu Rh 95.2 75_545 25_544
Zn Eu Rh 95.2 26_554 25_544
Rh Eu Rh 50.5 52_455 25_544
Rh Eu Rh 95.2 75_545 25_544
Rh Eu Rh 95.2 26_554 25_544
Zn Eu Rh 95.2 28_445 25_544
Zn Eu Rh 95.216(1) 4_455 25_544
Zn Eu Rh 50.5 51_544 25_544
Zn Eu Rh 144.9 3_545 25_544
Zn Eu Rh 144.9 74_454 25_544
Zn Eu Rh 50.5 2_554 25_544
Rh Eu Rh 95.2 28_445 25_544
Rh Eu Rh 95.216(1) 4_455 25_544
Rh Eu Rh 50.5 51_544 25_544
Rh Eu Rh 144.9 3_545 25_544
Rh Eu Rh 144.9 74_454 25_544
Rh Eu Rh 50.5 2_554 25_544
Zn Eu Rh 117.0 73_445 25_544
Zn Eu Rh 117.0 49_454 25_544
Zn Eu Rh 0.0 25_544 25_544
Rh Eu Rh 117.0 73_445 25_544
Rh Eu Rh 117.0 49_454 25_544
Zn Eu Eu 150.5 52_455 97
Zn Eu Eu 150.5 75_545 97
Zn Eu Eu 150.5 26_554 97
Rh Eu Eu 150.5 52_455 97
Rh Eu Eu 150.5 75_545 97
Rh Eu Eu 150.5 26_554 97
Zn Eu Eu 58.5 28_445 97
Zn Eu Eu 58.5 4_455 97
Zn Eu Eu 58.5 51_544 97
Zn Eu Eu 58.5 3_545 97
Zn Eu Eu 58.5 74_454 97
Zn Eu Eu 58.5 2_554 97
Rh Eu Eu 58.5 28_445 97
Rh Eu Eu 58.5 4_455 97
Rh Eu Eu 58.5 51_544 97
Rh Eu Eu 58.5 3_545 97
Rh Eu Eu 58.5 74_454 97
Rh Eu Eu 58.5 2_554 97
Zn Eu Eu 100.0 73_445 97
Zn Eu Eu 100.0 49_454 97
Zn Eu Eu 100.0 25_544 97
Rh Eu Eu 100.0 73_445 97
Rh Eu Eu 100.0 49_454 97
Rh Eu Eu 100.0 25_544 97
Zn Eu Eu 58.5 52_455 169
Zn Eu Eu 58.5 75_545 169
Zn Eu Eu 100.0 26_554 169
Rh Eu Eu 58.5 52_455 169
Rh Eu Eu 58.5 75_545 169
Rh Eu Eu 100.0 26_554 169
Zn Eu Eu 150.5 28_445 169
Zn Eu Eu 58.5 4_455 169
Zn Eu Eu 58.5 51_544 169
Zn Eu Eu 150.5 3_545 169
Zn Eu Eu 100.025(1) 74_454 169
Zn Eu Eu 100.0 2_554 169
Rh Eu Eu 150.5 28_445 169
Rh Eu Eu 58.5 4_455 169
Rh Eu Eu 58.5 51_544 169
Rh Eu Eu 150.5 3_545 169
Rh Eu Eu 100.025(1) 74_454 169
Rh Eu Eu 100.0 2_554 169
Zn Eu Eu 150.5 73_445 169
Zn Eu Eu 58.5 49_454 169
Zn Eu Eu 58.5 25_544 169
Rh Eu Eu 150.5 73_445 169
Rh Eu Eu 58.5 49_454 169
Rh Eu Eu 58.5 25_544 169
Eu Eu Eu 109.5 97 169
Zn Eu Eu 58.5 52_455 145
Zn Eu Eu 100.0 75_545 145
Zn Eu Eu 58.5 26_554 145
Rh Eu Eu 58.5 52_455 145
Rh Eu Eu 100.0 75_545 145
Rh Eu Eu 58.5 26_554 145
Zn Eu Eu 58.5 28_445 145
Zn Eu Eu 150.5 4_455 145
Zn Eu Eu 100.0 51_544 145
Zn Eu Eu 100.0 3_545 145
Zn Eu Eu 150.5 74_454 145
Zn Eu Eu 58.5 2_554 145
Rh Eu Eu 58.5 28_445 145
Rh Eu Eu 150.5 4_455 145
Rh Eu Eu 100.0 51_544 145
Rh Eu Eu 100.0 3_545 145
Rh Eu Eu 150.5 74_454 145
Rh Eu Eu 58.5 2_554 145
Zn Eu Eu 58.5 73_445 145
Zn Eu Eu 150.5 49_454 145
Zn Eu Eu 58.5 25_544 145
Rh Eu Eu 58.5 73_445 145
Rh Eu Eu 150.5 49_454 145
Rh Eu Eu 58.5 25_544 145
Eu Eu Eu 109.5 97 145
Eu Eu Eu 109.5 169 145
Zn Eu Eu 100.0 52_455 121
Zn Eu Eu 58.5 75_545 121
Zn Eu Eu 58.5 26_554 121
Rh Eu Eu 100.0 52_455 121
Rh Eu Eu 58.5 75_545 121
Rh Eu Eu 58.5 26_554 121
Zn Eu Eu 100.025(1) 28_445 121
Zn Eu Eu 100.0 4_455 121
Zn Eu Eu 150.5 51_544 121
Zn Eu Eu 58.5 3_545 121
Zn Eu Eu 58.5 74_454 121
Zn Eu Eu 150.5 2_554 121
Rh Eu Eu 100.025(1) 28_445 121
Rh Eu Eu 100.0 4_455 121
Rh Eu Eu 150.5 51_544 121
Rh Eu Eu 58.5 3_545 121
Rh Eu Eu 58.5 74_454 121
Rh Eu Eu 150.5 2_554 121
Zn Eu Eu 58.5 73_445 121
Zn Eu Eu 58.5 49_454 121
Zn Eu Eu 150.5 25_544 121
Rh Eu Eu 58.5 73_445 121
Rh Eu Eu 58.5 49_454 121
Rh Eu Eu 150.5 25_544 121
Eu Eu Eu 109.5 97 121
Eu Eu Eu 109.5 169 121
Eu Eu Eu 109.5 145 121
Zn Eu Rh 29.5 52_455 .
Zn Eu Rh 29.5 75_545 .
Zn Eu Rh 29.5 26_554 .
Rh Eu Rh 29.5 52_455 .
Rh Eu Rh 29.5 75_545 .
Rh Eu Rh 29.5 26_554 .
Zn Eu Rh 121.5 28_445 .
Zn Eu Rh 121.5 4_455 .
Zn Eu Rh 121.5 51_544 .
Zn Eu Rh 121.5 3_545 .
Zn Eu Rh 121.5 74_454 .
Zn Eu Rh 121.5 2_554 .
Rh Eu Rh 121.5 28_445 .
Rh Eu Rh 121.5 4_455 .
Rh Eu Rh 121.5 51_544 .
Rh Eu Rh 121.5 3_545 .
Rh Eu Rh 121.5 74_454 .
Rh Eu Rh 121.5 2_554 .
Zn Eu Rh 80.0 73_445 .
Zn Eu Rh 80.0 49_454 .
Zn Eu Rh 80.0 25_544 .
Rh Eu Rh 80.0 73_445 .
Rh Eu Rh 80.0 49_454 .
Rh Eu Rh 80.0 25_544 .
Eu Eu Rh 180.0 97 .
Eu Eu Rh 70.5 169 .
Eu Eu Rh 70.5 145 .
Eu Eu Rh 70.529(1) 121 .
Zn Rh Zn 180.0 76_456 52_455
Zn Rh Zn 120.0 76_456 75_545
Zn Rh Zn 60.0 52_455 75_545
Zn Rh Zn 60.0 76_456 27_645
Zn Rh Zn 120.0 52_455 27_645
Zn Rh Zn 180.0 75_545 27_645
Zn Rh Zn 60.0 76_456 50_564
Zn Rh Zn 120.0 52_455 50_564
Zn Rh Zn 120.0 75_545 50_564
Zn Rh Zn 60.0 27_645 50_564
Zn Rh Zn 120.0 76_456 26_554
Zn Rh Zn 60.0 52_455 26_554
Zn Rh Zn 60.0 75_545 26_554
Zn Rh Zn 120.0 27_645 26_554
Zn Rh Zn 180.0 50_564 26_554
Zn Rh Rh 0.0 76_456 76_456
Zn Rh Rh 180.0 52_455 76_456
Zn Rh Rh 120.0 75_545 76_456
Zn Rh Rh 60.0 27_645 76_456
Zn Rh Rh 60.0 50_564 76_456
Zn Rh Rh 120.0 26_554 76_456
Zn Rh Rh 180.0 76_456 52_455
Zn Rh Rh 0.0 52_455 52_455
Zn Rh Rh 60.0 75_545 52_455
Zn Rh Rh 120.0 27_645 52_455
Zn Rh Rh 120.0 50_564 52_455
Zn Rh Rh 60.0 26_554 52_455
Rh Rh Rh 180.0 76_456 52_455
Zn Rh Rh 120.0 76_456 75_545
Zn Rh Rh 60.0 52_455 75_545
Zn Rh Rh 0.0 75_545 75_545
Zn Rh Rh 180.0 27_645 75_545
Zn Rh Rh 120.0 50_564 75_545
Zn Rh Rh 60.0 26_554 75_545
Rh Rh Rh 120.0 76_456 75_545
Rh Rh Rh 60.0 52_455 75_545
Zn Rh Rh 60.0 76_456 27_645
Zn Rh Rh 120.0 52_455 27_645
Zn Rh Rh 180.0 75_545 27_645
Zn Rh Rh 0.0 27_645 27_645
Zn Rh Rh 60.0 50_564 27_645
Zn Rh Rh 120.0 26_554 27_645
Rh Rh Rh 60.0 76_456 27_645
Rh Rh Rh 120.0 52_455 27_645
Rh Rh Rh 180.0 75_545 27_645
Zn Rh Rh 60.0 76_456 50_564
Zn Rh Rh 120.0 52_455 50_564
Zn Rh Rh 120.0 75_545 50_564
Zn Rh Rh 60.0 27_645 50_564
Zn Rh Rh 0.0 50_564 50_564
Zn Rh Rh 180.0 26_554 50_564
Rh Rh Rh 60.0 76_456 50_564
Rh Rh Rh 120.0 52_455 50_564
Rh Rh Rh 120.0 75_545 50_564
Rh Rh Rh 60.0 27_645 50_564
Zn Rh Rh 120.0 76_456 26_554
Zn Rh Rh 60.0 52_455 26_554
Zn Rh Rh 60.0 75_545 26_554
Zn Rh Rh 120.0 27_645 26_554
Zn Rh Rh 180.0 50_564 26_554
Zn Rh Rh 0.0 26_554 26_554
Rh Rh Rh 120.0 76_456 26_554
Rh Rh Rh 60.0 52_455 26_554
Rh Rh Rh 60.0 75_545 26_554
Rh Rh Rh 120.0 27_645 26_554
Rh Rh Rh 180.0 50_564 26_554
Zn Rh Eu 64.8 76_456 169_556
Zn Rh Eu 115.2 52_455 169_556
Zn Rh Eu 115.2 75_545 169_556
Zn Rh Eu 64.8 27_645 169_556
Zn Rh Eu 115.2 50_564 169_556
Zn Rh Eu 64.8 26_554 169_556
Rh Rh Eu 64.8 76_456 169_556
Rh Rh Eu 115.2 52_455 169_556
Rh Rh Eu 115.2 75_545 169_556
Rh Rh Eu 64.8 27_645 169_556
Rh Rh Eu 115.2 50_564 169_556
Rh Rh Eu 64.8 26_554 169_556
Zn Rh Eu 64.8 76_456 145_565
Zn Rh Eu 115.2 52_455 145_565
Zn Rh Eu 64.8 75_545 145_565
Zn Rh Eu 115.2 27_645 145_565
Zn Rh Eu 64.8 50_564 145_565
Zn Rh Eu 115.2 26_554 145_565
Rh Rh Eu 64.8 76_456 145_565
Rh Rh Eu 115.2 52_455 145_565
Rh Rh Eu 64.8 75_545 145_565
Rh Rh Eu 115.2 27_645 145_565
Rh Rh Eu 64.8 50_564 145_565
Rh Rh Eu 115.2 26_554 145_565
Eu Rh Eu 117.0 169_556 145_565
Zn Rh Eu 64.8 76_456 25
Zn Rh Eu 115.2 52_455 25
Zn Rh Eu 64.8 75_545 25
Zn Rh Eu 115.2 27_645 25
Zn Rh Eu 115.2 50_564 25
Zn Rh Eu 64.8 26_554 25
Rh Rh Eu 64.8 76_456 25
Rh Rh Eu 115.2 52_455 25
Rh Rh Eu 64.8 75_545 25
Rh Rh Eu 115.2 27_645 25
Rh Rh Eu 115.2 50_564 25
Rh Rh Eu 64.8 26_554 25
Eu Rh Eu 63.0 169_556 25
Eu Rh Eu 63.0 145_565 25
Zn Rh Eu 115.2 76_456 121_655
Zn Rh Eu 64.8 52_455 121_655
Zn Rh Eu 115.2 75_545 121_655
Zn Rh Eu 64.8 27_645 121_655
Zn Rh Eu 64.8 50_564 121_655
Zn Rh Eu 115.2 26_554 121_655
Rh Rh Eu 115.2 76_456 121_655
Rh Rh Eu 64.8 52_455 121_655
Rh Rh Eu 115.2 75_545 121_655
Rh Rh Eu 64.8 27_645 121_655
Rh Rh Eu 64.8 50_564 121_655
Rh Rh Eu 115.2 26_554 121_655
Eu Rh Eu 117.0 169_556 121_655
Eu Rh Eu 117.0 145_565 121_655
Eu Rh Eu 180.0 25 121_655
Zn Rh Eu 115.2 76_456 73
Zn Rh Eu 64.8 52_455 73
Zn Rh Eu 64.8 75_545 73
Zn Rh Eu 115.2 27_645 73
Zn Rh Eu 64.8 50_564 73
Zn Rh Eu 115.2 26_554 73
Rh Rh Eu 115.2 76_456 73
Rh Rh Eu 64.8 52_455 73
Rh Rh Eu 64.8 75_545 73
Rh Rh Eu 115.2 27_645 73
Rh Rh Eu 64.8 50_564 73
Rh Rh Eu 115.2 26_554 73
Eu Rh Eu 180.0 169_556 73
Eu Rh Eu 63.0 145_565 73
Eu Rh Eu 117.0 25 73
Eu Rh Eu 63.0 121_655 73
Zn Rh Eu 115.239(1) 76_456 49
Zn Rh Eu 64.8 52_455 49
Zn Rh Eu 115.2 75_545 49
Zn Rh Eu 64.8 27_645 49
Zn Rh Eu 115.2 50_564 49
Zn Rh Eu 64.8 26_554 49
Rh Rh Eu 115.239(1) 76_456 49
Rh Rh Eu 64.8 52_455 49
Rh Rh Eu 115.2 75_545 49
Rh Rh Eu 64.8 27_645 49
Rh Rh Eu 115.2 50_564 49
Rh Rh Eu 64.8 26_554 49
Eu Rh Eu 63.0 169_556 49
Eu Rh Eu 180.0 145_565 49
Eu Rh Eu 117.0 25 49
Eu Rh Eu 63.0 121_655 49
Eu Rh Eu 117.0 73 49
Zn Rh Zn 90.0 76_456 28
Zn Rh Zn 90.0 52_455 28
Zn Rh Zn 106.8 75_545 28
Zn Rh Zn 73.2 27_645 28
Zn Rh Zn 30.0 50_564 28
Zn Rh Zn 150.0 26_554 28
Rh Rh Zn 90.0 76_456 28
Rh Rh Zn 90.0 52_455 28
Rh Rh Zn 106.8 75_545 28
Rh Rh Zn 73.2 27_645 28
Rh Rh Zn 30.0 50_564 28
Rh Rh Zn 150.0 26_554 28
Eu Rh Zn 137.6 169_556 28
Eu Rh Zn 75.7 145_565 28
Eu Rh Zn 137.6 25 28
Eu Rh Zn 42.4 121_655 28
Eu Rh Zn 42.4 73 28
Eu Rh Zn 104.3 49 28
Zn Rh Zn 90.0 76_456 28_455
Zn Rh Zn 90.0 52_455 28_455
Zn Rh Zn 30.0 75_545 28_455
Zn Rh Zn 150.0 27_645 28_455
Zn Rh Zn 106.8 50_564 28_455
Zn Rh Zn 73.2 26_554 28_455
Rh Rh Zn 90.0 76_456 28_455
Rh Rh Zn 90.0 52_455 28_455
Rh Rh Zn 30.0 75_545 28_455
Rh Rh Zn 150.0 27_645 28_455
Rh Rh Zn 106.8 50_564 28_455
Rh Rh Zn 73.2 26_554 28_455
Eu Rh Zn 104.3 169_556 28_455
Eu Rh Zn 42.4 145_565 28_455
Eu Rh Zn 42.4 25 28_455
Eu Rh Zn 137.6 121_655 28_455
Eu Rh Zn 75.7 73 28_455
Eu Rh Zn 137.608(1) 49 28_455
Zn Rh Zn 109.5 28 28_455
Zn Rh Zn 90.0 76_456 4_556
Zn Rh Zn 90.0 52_455 4_556
Zn Rh Zn 150.0 75_545 4_556
Zn Rh Zn 30.0 27_645 4_556
Zn Rh Zn 73.2 50_564 4_556
Zn Rh Zn 106.8 26_554 4_556
Rh Rh Zn 90.0 76_456 4_556
Rh Rh Zn 90.0 52_455 4_556
Rh Rh Zn 150.0 75_545 4_556
Rh Rh Zn 30.0 27_645 4_556
Rh Rh Zn 73.2 50_564 4_556
Rh Rh Zn 106.8 26_554 4_556
Eu Rh Zn 75.7 169_556 4_556
Eu Rh Zn 137.6 145_565 4_556
Eu Rh Zn 137.6 25 4_556
Eu Rh Zn 42.4 121_655 4_556
Eu Rh Zn 104.3 73 4_556
Eu Rh Zn 42.4 49 4_556
Zn Rh Zn 70.5 28 4_556
Zn Rh Zn 180.0 28_455 4_556
Zn Rh Zn 90.0 76_456 4_456
Zn Rh Zn 90.0 52_455 4_456
Zn Rh Zn 73.2 75_545 4_456
Zn Rh Zn 106.8 27_645 4_456
Zn Rh Zn 150.0 50_564 4_456
Zn Rh Zn 30.0 26_554 4_456
Rh Rh Zn 90.0 76_456 4_456
Rh Rh Zn 90.0 52_455 4_456
Rh Rh Zn 73.2 75_545 4_456
Rh Rh Zn 106.8 27_645 4_456
Rh Rh Zn 150.0 50_564 4_456
Rh Rh Zn 30.0 26_554 4_456
Eu Rh Zn 42.4 169_556 4_456
Eu Rh Zn 104.3 145_565 4_456
Eu Rh Zn 42.4 25 4_456
Eu Rh Zn 137.6 121_655 4_456
Eu Rh Zn 137.6 73 4_456
Eu Rh Zn 75.7 49 4_456
Zn Rh Zn 180.0 28 4_456
Zn Rh Zn 70.5 28_455 4_456
Zn Rh Zn 109.5 4_556 4_456
Zn Rh Zn 30.0 76_456 51
Zn Rh Zn 150.0 52_455 51
Zn Rh Zn 90.0 75_545 51
Zn Rh Zn 90.0 27_645 51
Zn Rh Zn 73.2 50_564 51
Zn Rh Zn 106.8 26_554 51
Rh Rh Zn 30.0 76_456 51
Rh Rh Zn 150.0 52_455 51
Rh Rh Zn 90.0 75_545 51
Rh Rh Zn 90.0 27_645 51
Rh Rh Zn 73.2 50_564 51
Rh Rh Zn 106.8 26_554 51
Eu Rh Zn 75.7 169_556 51
Eu Rh Zn 42.4 145_565 51
Eu Rh Zn 42.4 25 51
Eu Rh Zn 137.6 121_655 51
Eu Rh Zn 104.3 73 51
Eu Rh Zn 137.6 49 51
Zn Rh Zn 99.6 28 51
Zn Rh Zn 60.0 28_455 51
Zn Rh Zn 120.0 4_556 51
Zn Rh Zn 80.4 4_456 51
Zn Rh Zn 106.8 76_456 51_545
Zn Rh Zn 73.2 52_455 51_545
Zn Rh Zn 90.0 75_545 51_545
Zn Rh Zn 90.0 27_645 51_545
Zn Rh Zn 150.0 50_564 51_545
Zn Rh Zn 30.0 26_554 51_545
Rh Rh Zn 106.8 76_456 51_545
Rh Rh Zn 73.2 52_455 51_545
Rh Rh Zn 90.0 75_545 51_545
Rh Rh Zn 90.0 27_645 51_545
Rh Rh Zn 150.0 50_564 51_545
Rh Rh Zn 30.0 26_554 51_545
Eu Rh Zn 42.4 169_556 51_545
Eu Rh Zn 137.6 145_565 51_545
Eu Rh Zn 75.7 25 51_545
Eu Rh Zn 104.3 121_655 51_545
Eu Rh Zn 137.6 73 51_545
Eu Rh Zn 42.4 49 51_545
Zn Rh Zn 146.4 28 51_545
Zn Rh Zn 99.6 28_455 51_545
Zn Rh Zn 80.4 4_556 51_545
Zn Rh Zn 33.6 4_456 51_545
Zn Rh Zn 109.5 51 51_545
Zn Rh Zn 73.2 76_456 3_655
Zn Rh Zn 106.8 52_455 3_655
Zn Rh Zn 90.0 75_545 3_655
Zn Rh Zn 90.0 27_645 3_655
Zn Rh Zn 30.0 50_564 3_655
Zn Rh Zn 150.0 26_554 3_655
Rh Rh Zn 73.2 76_456 3_655
Rh Rh Zn 106.8 52_455 3_655
Rh Rh Zn 90.0 75_545 3_655
Rh Rh Zn 90.0 27_645 3_655
Rh Rh Zn 30.0 50_564 3_655
Rh Rh Zn 150.0 26_554 3_655
Eu Rh Zn 137.6 169_556 3_655
Eu Rh Zn 42.4 145_565 3_655
Eu Rh Zn 104.3 25 3_655
Eu Rh Zn 75.7 121_655 3_655
Eu Rh Zn 42.4 73 3_655
Eu Rh Zn 137.6 49 3_655
Zn Rh Zn 33.6 28 3_655
Zn Rh Zn 80.4 28_455 3_655
Zn Rh Zn 99.6 4_556 3_655
Zn Rh Zn 146.4 4_456 3_655
Zn Rh Zn 70.5 51 3_655
Zn Rh Zn 180.0 51_545 3_655
Zn Rh Zn 150.0 76_456 3_645
Zn Rh Zn 30.0 52_455 3_645
Zn Rh Zn 90.0 75_545 3_645
Zn Rh Zn 90.0 27_645 3_645
Zn Rh Zn 106.8 50_564 3_645
Zn Rh Zn 73.2 26_554 3_645
Rh Rh Zn 150.0 76_456 3_645
Rh Rh Zn 30.0 52_455 3_645
Rh Rh Zn 90.0 75_545 3_645
Rh Rh Zn 90.0 27_645 3_645
Rh Rh Zn 106.8 50_564 3_645
Rh Rh Zn 73.2 26_554 3_645
Eu Rh Zn 104.3 169_556 3_645
Eu Rh Zn 137.6 145_565 3_645
Eu Rh Zn 137.6 25 3_645
Eu Rh Zn 42.4 121_655 3_645
Eu Rh Zn 75.7 73 3_645
Eu Rh Zn 42.4 49 3_645
Zn Rh Zn 80.4 28 3_645
Zn Rh Zn 120.0 28_455 3_645
Zn Rh Zn 60.0 4_556 3_645
Zn Rh Zn 99.6 4_456 3_645
Zn Rh Zn 180.0 51 3_645
Zn Rh Zn 70.5 51_545 3_645
Zn Rh Zn 109.5 3_655 3_645
Zn Rh Zn 73.2 76_456 74
Zn Rh Zn 106.8 52_455 74
Zn Rh Zn 150.0 75_545 74
Zn Rh Zn 30.0 27_645 74
Zn Rh Zn 90.0 50_564 74
Zn Rh Zn 90.0 26_554 74
Rh Rh Zn 73.2 76_456 74
Rh Rh Zn 106.8 52_455 74
Rh Rh Zn 150.0 75_545 74
Rh Rh Zn 30.0 27_645 74
Rh Rh Zn 90.0 50_564 74
Rh Rh Zn 90.0 26_554 74
Eu Rh Zn 42.4 169_556 74
Eu Rh Zn 137.6 145_565 74
Eu Rh Zn 104.3 25 74
Eu Rh Zn 75.7 121_655 74
Eu Rh Zn 137.6 73 74
Eu Rh Zn 42.4 49 74
Zn Rh Zn 99.6 28 74
Zn Rh Zn 146.4 28_455 74
Zn Rh Zn 33.6 4_556 74
Zn Rh Zn 80.4 4_456 74
Zn Rh Zn 99.6 51 74
Zn Rh Zn 60.0 51_545 74
Zn Rh Zn 120.0 3_655 74
Zn Rh Zn 80.4 3_645 74
Zn Rh Zn 150.0 76_456 74_554
Zn Rh Zn 30.0 52_455 74_554
Zn Rh Zn 73.2 75_545 74_554
Zn Rh Zn 106.8 27_645 74_554
Zn Rh Zn 90.0 50_564 74_554
Zn Rh Zn 90.0 26_554 74_554
Rh Rh Zn 150.0 76_456 74_554
Rh Rh Zn 30.0 52_455 74_554
Rh Rh Zn 73.2 75_545 74_554
Rh Rh Zn 106.8 27_645 74_554
Rh Rh Zn 90.0 50_564 74_554
Rh Rh Zn 90.0 26_554 74_554
Eu Rh Zn 137.6 169_556 74_554
Eu Rh Zn 104.3 145_565 74_554
Eu Rh Zn 137.6 25 74_554
Eu Rh Zn 42.4 121_655 74_554
Eu Rh Zn 42.4 73 74_554
Eu Rh Zn 75.7 49 74_554
Zn Rh Zn 60.0 28 74_554
Zn Rh Zn 99.6 28_455 74_554
Zn Rh Zn 80.4 4_556 74_554
Zn Rh Zn 120.0 4_456 74_554
Zn Rh Zn 146.4 51 74_554
Zn Rh Zn 99.6 51_545 74_554
Zn Rh Zn 80.4 3_655 74_554
Zn Rh Zn 33.6 3_645 74_554
Zn Rh Zn 109.5 74 74_554
Zn Rh Zn 30.0 76_456 2_565
Zn Rh Zn 150.0 52_455 2_565
Zn Rh Zn 106.8 75_545 2_565
Zn Rh Zn 73.2 27_645 2_565
Zn Rh Zn 90.0 50_564 2_565
Zn Rh Zn 90.0 26_554 2_565
Rh Rh Zn 30.0 76_456 2_565
Rh Rh Zn 150.0 52_455 2_565
Rh Rh Zn 106.8 75_545 2_565
Rh Rh Zn 73.2 27_645 2_565
Rh Rh Zn 90.0 50_564 2_565
Rh Rh Zn 90.0 26_554 2_565
Eu Rh Zn 42.4 169_556 2_565
Eu Rh Zn 75.7 145_565 2_565
Eu Rh Zn 42.4 25 2_565
Eu Rh Zn 137.6 121_655 2_565
Eu Rh Zn 137.6 73 2_565
Eu Rh Zn 104.3 49 2_565
Zn Rh Zn 120.0 28 2_565
Zn Rh Zn 80.4 28_455 2_565
Zn Rh Zn 99.6 4_556 2_565
Zn Rh Zn 60.0 4_456 2_565
Zn Rh Zn 33.6 51 2_565
Zn Rh Zn 80.4 51_545 2_565
Zn Rh Zn 99.6 3_655 2_565
Zn Rh Zn 146.4 3_645 2_565
Zn Rh Zn 70.5 74 2_565
Zn Rh Zn 180.0 74_554 2_565
Zn Rh Zn 106.8 76_456 2_564
Zn Rh Zn 73.2 52_455 2_564
Zn Rh Zn 30.0 75_545 2_564
Zn Rh Zn 150.0 27_645 2_564
Zn Rh Zn 90.0 50_564 2_564
Zn Rh Zn 90.0 26_554 2_564
Rh Rh Zn 106.8 76_456 2_564
Rh Rh Zn 73.2 52_455 2_564
Rh Rh Zn 30.0 75_545 2_564
Rh Rh Zn 150.0 27_645 2_564
Rh Rh Zn 90.0 50_564 2_564
Rh Rh Zn 90.0 26_554 2_564
Eu Rh Zn 137.6 169_556 2_564
Eu Rh Zn 42.4 145_565 2_564
Eu Rh Zn 75.7 25 2_564
Eu Rh Zn 104.3 121_655 2_564
Eu Rh Zn 42.4 73 2_564
Eu Rh Zn 137.6 49 2_564
Zn Rh Zn 80.4 28 2_564
Zn Rh Zn 33.6 28_455 2_564
Zn Rh Zn 146.4 4_556 2_564
Zn Rh Zn 99.6 4_456 2_564
Zn Rh Zn 80.4 51 2_564
Zn Rh Zn 120.0 51_545 2_564
Zn Rh Zn 60.0 3_655 2_564
Zn Rh Zn 99.6 3_645 2_564
Zn Rh Zn 180.0 74 2_564
Zn Rh Zn 70.5 74_554 2_564
Zn Rh Zn 109.5 2_565 2_564

loop_
_geom_bond_atom_site_label_1
_geom_bond_atom_site_label_2
_geom_bond_distance
_geom_bond_site_symmetry_2
Eu Zn 3.1864(2) 52_455
Eu Zn 3.1864(3) 75_545
Eu Zn 3.1864(3) 26_554
Eu Rh 3.1864(2) 52_455
Eu Rh 3.1864(3) 75_545
Eu Rh 3.1864(3) 26_554
Eu Zn 3.1864(2) 28_445
Eu Zn 3.1864(3) 4_455
Eu Zn 3.1864(3) 51_544
Eu Zn 3.1864(3) 3_545
Eu Zn 3.1864(3) 74_454
Eu Zn 3.1864(2) 2_554
Eu Rh 3.1864(2) 28_445
Eu Rh 3.1864(3) 4_455
Eu Rh 3.1864(3) 51_544
Eu Rh 3.1864(3) 3_545
Eu Rh 3.1864(3) 74_454
Eu Rh 3.1864(2) 2_554
Eu Zn 3.1864(3) 73_445
Eu Zn 3.1864(2) 49_454
Eu Zn 3.1864(2) 25_544
Eu Rh 3.1864(3) 73_445
Eu Rh 3.1864(2) 49_454
Eu Rh 3.1864(2) 25_544
Eu Eu 3.3280(3) 97
Eu Eu 3.3280(3) 169
Eu Eu 3.3280(3) 145
Eu Eu 3.3280(3) 121
Eu Rh 4.9921(4) .
Rh Zn 2.7173(2) 76_456
Rh Zn 2.7173(2) 52_455
Rh Zn 2.7173(2) 75_545
Rh Zn 2.7173(2) 27_645
Rh Zn 2.7173(2) 50_564
Rh Zn 2.7173(2) 26_554
Rh Rh 2.7173(2) 76_456
Rh Rh 2.7173(2) 52_455
Rh Rh 2.7173(2) 75_545
Rh Rh 2.7173(2) 27_645
Rh Rh 2.7173(2) 50_564
Rh Rh 2.7173(2) 26_554
Rh Eu 3.1864(2) 169_556
Rh Eu 3.1864(3) 145_565
Rh Eu 3.1864(2) 25
Rh Eu 3.1864(2) 121_655
Rh Eu 3.1864(3) 73
Rh Eu 3.1864(2) 49
Rh Zn 4.7066(4) 28
Rh Zn 4.7066(4) 28_455
Rh Zn 4.7066(4) 4_556
Rh Zn 4.7066(4) 4_456
Rh Zn 4.7066(4) 51
Rh Zn 4.7066(4) 51_545
Rh Zn 4.7066(4) 3_655
Rh Zn 4.7066(4) 3_645
Rh Zn 4.7066(4) 74
Rh Zn 4.7066(4) 74_554
Rh Zn 4.7066(4) 2_565
Rh Zn 4.7066(4) 2_564
